data_7008066
loop_
_publ_author_name
'Humphrey, Simon M.'
'Mack, Hans-Georg'
'Redshaw, Carl'
'Elsegood, Mark R. J.'
'Young, Kenneth J. H.'
'Mayer, Hermann A.'
'Kaska, William C.'

_publ_section_title
;
 Variable solid state aggregations in a series of (isocyanide)gold(I)
 halides with the novel trimethylamine-isocyanoborane adduct.
;
_journal_issue 3
_journal_name_full 'Dalton transactions (Cambridge, England : 2003)'
_journal_page_first 439
_journal_page_last 446
_journal_paper_doi 10.1039/b416392c
_journal_year 2005
_chemical_formula_moiety 'C8 H22 Au2 B2 Cl2 N4'
_chemical_formula_sum 'C8 H22 Au2 B2 Cl2 N4'
_chemical_formula_weight 660.75
_chemical_name_systematic
;
?
;
_space_group_IT_number 19
_symmetry_cell_setting orthorhombic
_symmetry_space_group_name_Hall 'P 2ac 2ab'
_symmetry_space_group_name_H-M 'P 21 21 21'
_atom_sites_solution_hydrogens geom
_atom_sites_solution_primary direct
_atom_sites_solution_secondary difmap
_audit_creation_method SHELXL-97
_cell_angle_alpha 90.00
_cell_angle_beta 90.00
_cell_angle_gamma 90.00
_cell_formula_units_Z 4
_cell_length_a 6.3771(2)
_cell_length_b 15.5012(4)
_cell_length_c 18.6225(6)
_cell_measurement_reflns_used 24436
_cell_measurement_temperature 180(2)
_cell_measurement_theta_max 27.48
_cell_measurement_theta_min 1.00
_cell_volume 1840.88(10)
_computing_cell_refinement 'HKL Scalepack (Otwinowski & Minor 1997)'
_computing_data_reduction
;
HKL Denzo and Scalepack (Otwinowski & Minor 1997)
;
_computing_publication_material 'SHELXL-97 (Sheldrick 1997)'
_computing_structure_refinement 'SHELXL-97 (Sheldrick 1997)'
_computing_structure_solution 'SIR-92 (Altomare et al. 1994)'
_diffrn_ambient_temperature 180(2)
_diffrn_measured_fraction_theta_full 0.990
_diffrn_measured_fraction_theta_max 0.990
_diffrn_measurement_device_type 'Nonius Kappa CCD'
_diffrn_measurement_method 'Thin slice \w and \f scans'
_diffrn_radiation_source 'fine-focus sealed tube'
_diffrn_radiation_type MoK\a
_diffrn_radiation_wavelength 0.71073
_diffrn_reflns_av_R_equivalents 0.0654
_diffrn_reflns_av_sigmaI/netI 0.0568
_diffrn_reflns_limit_h_max 8
_diffrn_reflns_limit_h_min -6
_diffrn_reflns_limit_k_max 20
_diffrn_reflns_limit_k_min -20
_diffrn_reflns_limit_l_max 16
_diffrn_reflns_limit_l_min -24
_diffrn_reflns_number 12711
_diffrn_reflns_theta_full 27.51
_diffrn_reflns_theta_max 27.51
_diffrn_reflns_theta_min 2.55
_exptl_absorpt_coefficient_mu 16.199
_exptl_absorpt_correction_T_max 0.397
_exptl_absorpt_correction_T_min 0.247
_exptl_absorpt_correction_type multi-scan
_exptl_crystal_density_diffrn 2.384
_exptl_crystal_density_method 'not measured'
_exptl_crystal_description block
_exptl_crystal_F_000 1200
_exptl_crystal_size_max 0.12
_exptl_crystal_size_mid 0.10
_exptl_crystal_size_min 0.07
_refine_diff_density_max 1.320
_refine_diff_density_min -2.221
_refine_diff_density_rms 0.499
_refine_ls_abs_structure_details 'Flack H D (1983), Acta Cryst. A39, 876-881'
_refine_ls_abs_structure_Flack -0.01(3)
_refine_ls_extinction_coef 0.00080(12)
_refine_ls_extinction_expression Fc^*^=kFc[1+0.001xFc^2^\l^3^/sin(2\q)]^-1/4^
_refine_ls_extinction_method SHELXL
_refine_ls_goodness_of_fit_ref 0.940
_refine_ls_hydrogen_treatment constr
_refine_ls_matrix_type full
_refine_ls_number_parameters 195
_refine_ls_number_reflns 4165
_refine_ls_number_restraints 80
_refine_ls_restrained_S_all 0.931
_refine_ls_R_factor_all 0.0710
_refine_ls_R_factor_gt 0.0503
_refine_ls_shift/su_max 0.001
_refine_ls_shift/su_mean 0.000
_refine_ls_structure_factor_coef Fsqd
_refine_ls_weighting_details 'calc w=1/[\s^2^(Fo^2^)+(0.0432P)^2^+36.4370P] where P=(Fo^2^+2Fc^2^)/3'
_refine_ls_weighting_scheme calc
_refine_ls_wR_factor_gt 0.1137
_refine_ls_wR_factor_ref 0.1268
_reflns_number_gt 3433
_reflns_number_total 4165
_reflns_threshold_expression I>2\s(I)
_cod_data_source_file b416392c.txt
_cod_data_source_block new
_cod_original_sg_symbol_H-M P2(1)2(1)2(1)
_cod_database_code 7008066

loop_
_symmetry_equiv_pos_as_xyz
'x, y, z'
'-x+1/2, -y, z+1/2'
'-x, y+1/2, -z+1/2'
'x+1/2, -y+1/2, -z'

loop_
_atom_site_label
_atom_site_type_symbol
_atom_site_fract_x
_atom_site_fract_y
_atom_site_fract_z
_atom_site_U_iso_or_equiv
_atom_site_adp_type
_atom_site_occupancy
_atom_site_symmetry_multiplicity
_atom_site_calc_flag
_atom_site_refinement_flags
_atom_site_disorder_assembly
_atom_site_disorder_group
Au1 Au 0.11743(9) 0.93760(3) 0.84037(3) 0.04278(18) Uani 1 1 d . . .
Au2 Au 0.61856(9) 0.95355(3) 0.84216(3) 0.04077(17) Uani 1 1 d . . .
Cl1 Cl 0.1218(7) 0.9964(3) 0.7286(2) 0.0547(9) Uani 1 1 d . . .
Cl2 Cl 0.6217(8) 1.0469(2) 0.9361(3) 0.0611(10) Uani 1 1 d . . .
C1 C 0.104(3) 0.8896(9) 0.9362(10) 0.052(4) Uani 1 1 d . . .
N1 N 0.091(2) 0.8630(8) 0.9933(8) 0.056(3) Uani 1 1 d . . .
B1 B 0.070(3) 0.8293(11) 1.0710(11) 0.050(4) Uani 1 1 d . . .
H1A H 0.2025 0.8385 1.0974 0.060 Uiso 1 1 calc R . .
H1B H 0.0382 0.7668 1.0707 0.060 Uiso 1 1 calc R . .
N2 N -0.1173(19) 0.8814(6) 1.1089(6) 0.037(2) Uani 1 1 d . . .
C2 C -0.116(4) 0.8530(12) 1.1843(9) 0.073(6) Uani 1 1 d . . .
H2A H -0.2290 0.8822 1.2105 0.109 Uiso 1 1 calc R . .
H2B H 0.0190 0.8673 1.2062 0.109 Uiso 1 1 calc R . .
H2C H -0.1381 0.7904 1.1863 0.109 Uiso 1 1 calc R . .
C3 C -0.324(2) 0.8625(10) 1.0744(10) 0.054(4) Uani 1 1 d . . .
H3A H -0.3199 0.8807 1.0241 0.081 Uiso 1 1 calc R . .
H3B H -0.4348 0.8938 1.0997 0.081 Uiso 1 1 calc R . .
H3C H -0.3516 0.8004 1.0769 0.081 Uiso 1 1 calc R . .
C4 C -0.086(3) 0.9762(9) 1.1049(9) 0.055(4) Uani 1 1 d . . .
H4A H -0.2193 1.0055 1.1143 0.083 Uiso 1 1 calc R . .
H4B H -0.0355 0.9917 1.0569 0.083 Uiso 1 1 calc R . .
H4C H 0.0177 0.9939 1.1409 0.083 Uiso 1 1 calc R . .
C5 C 0.625(3) 0.8745(9) 0.7593(9) 0.047(3) Uani 1 1 d . . .
N3 N 0.630(2) 0.8331(8) 0.7103(7) 0.048(3) Uani 1 1 d . . .
B2 B 0.637(3) 0.7764(13) 0.6456(13) 0.066(6) Uani 1 1 d . A .
H2D H 0.5779 0.8080 0.6041 0.079 Uiso 1 1 calc R . .
H2E H 0.5483 0.7249 0.6541 0.079 Uiso 1 1 calc R . .
N4 N 0.867(2) 0.7463(6) 0.6270(6) 0.043(2) Uani 1 1 d DU . .
C6 C 1.038(7) 0.811(3) 0.631(3) 0.056(11) Uani 0.33(5) 1 d PDU A 1
H6A H 1.0149 0.8557 0.5945 0.084 Uiso 0.33(5) 1 calc PR A 1
H6B H 1.1731 0.7825 0.6218 0.084 Uiso 0.33(5) 1 calc PR A 1
H6C H 1.0399 0.8373 0.6786 0.084 Uiso 0.33(5) 1 calc PR A 1
C7 C 0.909(9) 0.679(3) 0.678(2) 0.051(10) Uani 0.33(5) 1 d PDU A 1
H7A H 0.7937 0.6370 0.6775 0.077 Uiso 0.33(5) 1 calc PR A 1
H7B H 0.9218 0.7037 0.7262 0.077 Uiso 0.33(5) 1 calc PR A 1
H7C H 1.0402 0.6496 0.6653 0.077 Uiso 0.33(5) 1 calc PR A 1
C8 C 0.867(11) 0.704(3) 0.5545(14) 0.041(8) Uani 0.33(5) 1 d PDU A 1
H8A H 0.8584 0.7485 0.5172 0.061 Uiso 0.33(5) 1 calc PR A 1
H8B H 0.7465 0.6654 0.5507 0.061 Uiso 0.33(5) 1 calc PR A 1
H8C H 0.9970 0.6711 0.5484 0.061 Uiso 0.33(5) 1 calc PR A 1
C6X C 0.983(5) 0.8225(13) 0.599(2) 0.057(7) Uani 0.67(5) 1 d PDU A 2
H6X1 H 0.9753 0.8697 0.6337 0.085 Uiso 0.67(5) 1 calc PR A 2
H6X2 H 0.9191 0.8411 0.5534 0.085 Uiso 0.67(5) 1 calc PR A 2
H6X3 H 1.1297 0.8070 0.5905 0.085 Uiso 0.67(5) 1 calc PR A 2
C7X C 0.984(5) 0.7149(19) 0.6884(13) 0.055(6) Uani 0.67(5) 1 d PDU A 2
H7X1 H 0.9795 0.7578 0.7270 0.083 Uiso 0.67(5) 1 calc PR A 2
H7X2 H 1.1305 0.7048 0.6744 0.083 Uiso 0.67(5) 1 calc PR A 2
H7X3 H 0.9224 0.6607 0.7053 0.083 Uiso 0.67(5) 1 calc PR A 2
C8X C 0.859(6) 0.6765(17) 0.5718(15) 0.054(6) Uani 0.67(5) 1 d PDU A 2
H8X1 H 0.7808 0.6272 0.5909 0.080 Uiso 0.67(5) 1 calc PR A 2
H8X2 H 1.0021 0.6584 0.5598 0.080 Uiso 0.67(5) 1 calc PR A 2
H8X3 H 0.7892 0.6982 0.5286 0.080 Uiso 0.67(5) 1 calc PR A 2

loop_
_atom_site_aniso_label
_atom_site_aniso_U_11
_atom_site_aniso_U_22
_atom_site_aniso_U_33
_atom_site_aniso_U_23
_atom_site_aniso_U_13
_atom_site_aniso_U_12
Au1 0.0349(3) 0.0457(3) 0.0478(4) -0.0016(2) 0.0052(4) -0.0001(2)
Au2 0.0341(3) 0.0450(3) 0.0431(3) 0.0011(2) 0.0009(3) 0.0047(2)
Cl1 0.046(2) 0.064(2) 0.054(2) 0.0092(16) -0.001(2) -0.003(2)
Cl2 0.061(2) 0.060(2) 0.062(2) -0.0172(18) -0.010(2) 0.018(2)
C1 0.041(8) 0.049(8) 0.068(11) 0.012(7) 0.024(9) 0.008(7)
N1 0.036(7) 0.052(7) 0.079(10) -0.001(7) 0.022(7) 0.003(5)
B1 0.050(11) 0.045(9) 0.055(11) -0.002(8) 0.010(8) 0.006(7)
N2 0.027(5) 0.040(5) 0.045(6) -0.003(4) -0.006(6) 0.002(5)
C2 0.090(14) 0.077(11) 0.051(10) 0.022(8) 0.039(11) 0.032(11)
C3 0.042(9) 0.053(9) 0.067(11) -0.006(8) -0.002(8) -0.013(7)
C4 0.058(10) 0.042(8) 0.066(10) -0.015(7) 0.000(8) -0.021(7)
C5 0.036(7) 0.042(7) 0.063(10) 0.002(7) 0.001(8) 0.002(7)
N3 0.039(7) 0.054(7) 0.050(7) 0.002(6) -0.002(7) 0.010(6)
B2 0.042(10) 0.070(11) 0.086(16) -0.015(11) -0.024(11) -0.014(9)
N4 0.039(6) 0.038(5) 0.051(6) 0.002(4) 0.000(5) -0.003(5)
C6 0.06(2) 0.041(17) 0.07(2) 0.002(15) 0.000(19) -0.015(14)
C7 0.06(2) 0.056(18) 0.040(14) 0.014(13) 0.009(17) -0.012(16)
C8 0.048(19) 0.030(18) 0.043(10) 0.013(10) -0.002(18) 0.000(19)
C6X 0.056(15) 0.045(10) 0.069(18) 0.010(9) 0.007(12) -0.002(9)
C7X 0.057(16) 0.047(14) 0.061(11) 0.008(8) -0.004(9) 0.014(11)
C8X 0.060(14) 0.044(11) 0.057(12) -0.005(9) 0.011(13) 0.008(13)

loop_
_atom_type_symbol
_atom_type_description
_atom_type_scat_dispersion_real
_atom_type_scat_dispersion_imag
_atom_type_scat_source
C C 0.0033 0.0016 'International Tables Vol C Tables 4.2.6.8 and 6.1.1.4'
H H 0.0000 0.0000 'International Tables Vol C Tables 4.2.6.8 and 6.1.1.4'
B B 0.0013 0.0007 'International Tables Vol C Tables 4.2.6.8 and 6.1.1.4'
N N 0.0061 0.0033 'International Tables Vol C Tables 4.2.6.8 and 6.1.1.4'
Cl Cl 0.1484 0.1585 'International Tables Vol C Tables 4.2.6.8 and 6.1.1.4'
Au Au -2.0133 8.8022 'International Tables Vol C Tables 4.2.6.8 and 6.1.1.4'

loop_
_geom_angle_atom_site_label_1
_geom_angle_atom_site_label_2
_geom_angle_atom_site_label_3
_geom_angle
_geom_angle_site_symmetry_1
_geom_angle_site_symmetry_3
_geom_angle_publ_flag
C1 Au1 Cl1 177.8(5) . . ?
C1 Au1 Au2 88.5(5) . 1_455 ?
Cl1 Au1 Au2 89.47(12) . 1_455 ?
C1 Au1 Au2 93.8(5) . . ?
Cl1 Au1 Au2 88.07(12) . . ?
Au2 Au1 Au2 171.05(2) 1_455 . ?
C5 Au2 Cl2 177.9(5) . . ?
C5 Au2 Au1 85.5(5) . 1_655 ?
Cl2 Au2 Au1 92.79(13) . 1_655 ?
C5 Au2 Au1 88.0(5) . . ?
Cl2 Au2 Au1 93.78(13) . . ?
Au1 Au2 Au1 171.05(2) 1_655 . ?
N1 C1 Au1 177.9(14) . . ?
C1 N1 B1 178.5(15) . . ?
N1 B1 N2 107.8(12) . . ?
C2 N2 C4 110.1(13) . . ?
C2 N2 C3 110.8(15) . . ?
C4 N2 C3 107.0(11) . . ?
C2 N2 B1 105.4(12) . . ?
C4 N2 B1 112.1(12) . . ?
C3 N2 B1 111.5(12) . . ?
N3 C5 Au2 176.7(14) . . ?
C5 N3 B2 179.0(16) . . ?
N3 B2 N4 112.3(13) . . ?
C7 N4 C7X 30.6(18) . . ?
C7 N4 C6 109(2) . . ?
C7X N4 C6 79(2) . . ?
C7 N4 C6X 136(2) . . ?
C7X N4 C6X 106.9(15) . . ?
C6 N4 C6X 28(2) . . ?
C7 N4 C8X 86(2) . . ?
C7X N4 C8X 108.5(14) . . ?
C6 N4 C8X 123(3) . . ?
C6X N4 C8X 110.4(17) . . ?
C7 N4 C8 106.2(19) . . ?
C7X N4 C8 124(2) . . ?
C6 N4 C8 110(2) . . ?
C6X N4 C8 92(2) . . ?
C8X N4 C8 20.7(15) . . ?
C7 N4 B2 104(2) . . ?
C7X N4 B2 113.9(16) . . ?
C6 N4 B2 118(3) . . ?
C6X N4 B2 107.7(15) . . ?
C8X N4 B2 109.4(17) . . ?
C8 N4 B2 109(3) . . ?

loop_
_geom_bond_atom_site_label_1
_geom_bond_atom_site_label_2
_geom_bond_distance
_geom_bond_site_symmetry_2
_geom_bond_publ_flag
Au1 C1 1.936(17) . ?
Au1 Cl1 2.273(4) . ?
Au1 Au2 3.1911(8) 1_455 ?
Au1 Au2 3.2055(8) . ?
Au2 C5 1.972(16) . ?
Au2 Cl2 2.270(4) . ?
Au2 Au1 3.1911(8) 1_655 ?
C1 N1 1.14(2) . ?
N1 B1 1.54(2) . ?
B1 N2 1.60(2) . ?
N2 C2 1.471(19) . ?
N2 C4 1.485(17) . ?
N2 C3 1.494(19) . ?
C5 N3 1.115(18) . ?
N3 B2 1.49(2) . ?
B2 N4 1.58(2) . ?
N4 C7 1.44(3) . ?
N4 C7X 1.45(2) . ?
N4 C6 1.48(2) . ?
N4 C6X 1.489(17) . ?
N4 C8X 1.493(17) . ?
N4 C8 1.50(2) . ?

loop_
_geom_torsion_atom_site_label_1
_geom_torsion_atom_site_label_2
_geom_torsion_atom_site_label_3
_geom_torsion_atom_site_label_4
_geom_torsion
_geom_torsion_site_symmetry_1
_geom_torsion_site_symmetry_2
_geom_torsion_site_symmetry_3
_geom_torsion_site_symmetry_4
_geom_torsion_publ_flag
C1 Au1 Au2 C5 119.2(6) . . . . ?
Cl1 Au1 Au2 C5 -62.0(4) . . . . ?
Au2 Au1 Au2 C5 -136.1(5) 1_455 . . . ?
C1 Au1 Au2 Cl2 -61.9(5) . . . . ?
Cl1 Au1 Au2 Cl2 116.99(15) . . . . ?
Au2 Au1 Au2 Cl2 42.9(3) 1_455 . . . ?
C1 Au1 Au2 Au1 75.3(5) . . . 1_655 ?
Cl1 Au1 Au2 Au1 -105.9(2) . . . 1_655 ?
Au2 Au1 Au2 Au1 180.0 1_455 . . 1_655 ?
Cl1 Au1 C1 N1 -16(58) . . . . ?
Au2 Au1 C1 N1 -39(46) 1_455 . . . ?
Au2 Au1 C1 N1 132(46) . . . . ?
Au1 C1 N1 B1 -15(100) . . . . ?
C1 N1 B1 N2 18(69) . . . . ?
N1 B1 N2 C2 -174.6(15) . . . . ?
N1 B1 N2 C4 -54.7(17) . . . . ?
N1 B1 N2 C3 65.1(16) . . . . ?
Cl2 Au2 C5 N3 -53(37) . . . . ?
Au1 Au2 C5 N3 -89(28) 1_655 . . . ?
Au1 Au2 C5 N3 97(28) . . . . ?
Au2 C5 N3 B2 161(91) . . . . ?
C5 N3 B2 N4 -68(100) . . . . ?
N3 B2 N4 C7 78(3) . . . . ?
N3 B2 N4 C7X 47(2) . . . . ?
N3 B2 N4 C6 -43(4) . . . . ?
N3 B2 N4 C6X -71(2) . . . . ?
N3 B2 N4 C8X 168.6(19) . . . . ?
N3 B2 N4 C8 -169(2) . . . . ?
